data_7039689
loop_
_publ_author_name
'Davidson, Ross'
'Hsu, Yu-Ting'
'Batchelor, Thomas'
'Yufit, Dmitry'
'Beeby, Andrew'

_publ_section_title
;
 The use of organolithium reagents for the synthesis of
 4-aryl-2-phenylpyridines and their corresponding iridium(iii) complexes.
;
_journal_issue 28
_journal_name_full 'Dalton transactions (Cambridge, England : 2003)'
_journal_page_first 11496
_journal_page_last 11507
_journal_paper_doi 10.1039/c6dt01461e
_journal_volume 45
_journal_year 2016
_chemical_absolute_configuration unk
_chemical_formula_moiety 'C19 H29 N O3'
_chemical_formula_sum 'C19 H29 N O3'
_chemical_formula_weight 319.43
_chemical_name_systematic
;
 ? 
;
_space_group_crystal_system orthorhombic
_space_group_IT_number 19
_space_group_name_Hall 'P 2ac 2ab'
_space_group_name_H-M_alt 'P 21 21 21'
_symmetry_space_group_name_Hall 'P 2ac 2ab'
_symmetry_space_group_name_H-M 'P 21 21 21'
_atom_sites_solution_hydrogens geom
_atom_sites_solution_primary direct
_atom_sites_solution_secondary difmap
_audit_creation_date 2015-05-06
_audit_creation_method
;
Olex2 1.2-beta
(compiled 2015.01.26 svn.r3150 for OlexSys, GUI svn.r4998)
;
_audit_update_record
;
2016-04-14 deposited with the CCDC.
2016-06-06 downloaded from the CCDC.
;
_cell_angle_alpha 90.00
_cell_angle_beta 90.00
_cell_angle_gamma 90.00
_cell_formula_units_Z 12
_cell_length_a 11.4540(8)
_cell_length_b 20.9192(15)
_cell_length_c 22.0993(16)
_cell_measurement_reflns_used 9958
_cell_measurement_temperature 120.0
_cell_measurement_theta_max 26.49
_cell_measurement_theta_min 2.15
_cell_volume 5295.2(7)
_computing_cell_refinement 'SAINT v8.34A (Bruker, 2013)'
_computing_data_collection 'APEX2 v.2013.4_1 (Bruker, 2013)'
_computing_data_reduction 'SAINT v8.34A (Bruker, 2013)'
_computing_molecular_graphics 'Olex2 (Dolomanov et al., 2009)'
_computing_publication_material 'Olex2 (Dolomanov et al., 2009)'
_computing_structure_refinement 'XL (Sheldrick, 2008)'
_computing_structure_solution 'XS (Sheldrick, 2008)'
_diffrn_ambient_temperature 120.0
_diffrn_detector 'Bruker PHOTON 100 CMOS'
_diffrn_detector_type 'CMOS sensor'
_diffrn_measured_fraction_theta_full 0.999
_diffrn_measured_fraction_theta_max 0.999
_diffrn_measurement_device 'Bruker D8 Venture'
_diffrn_measurement_device_type '3-circle diffractometer'
_diffrn_measurement_method '\f and \w scans'
_diffrn_radiation_monochromator 'focusing mirrors'
_diffrn_radiation_probe x-ray
_diffrn_radiation_type MoK\a
_diffrn_radiation_wavelength 0.71073
_diffrn_reflns_av_R_equivalents 0.0939
_diffrn_reflns_av_unetI/netI 0.0654
_diffrn_reflns_limit_h_max 15
_diffrn_reflns_limit_h_min -15
_diffrn_reflns_limit_k_max 28
_diffrn_reflns_limit_k_min -28
_diffrn_reflns_limit_l_max 30
_diffrn_reflns_limit_l_min -30
_diffrn_reflns_number 110590
_diffrn_reflns_theta_full 29.00
_diffrn_reflns_theta_max 29.00
_diffrn_reflns_theta_min 2.00
_diffrn_source 'ImuS microsource'
_diffrn_standards_number 0
_exptl_absorpt_coefficient_mu 0.080
_exptl_absorpt_correction_T_max 1.0000
_exptl_absorpt_correction_T_min 0.8905
_exptl_absorpt_correction_type multi-scan
_exptl_absorpt_process_details
;
SADABS-2014/4 (Bruker,2014/4) was used for absorption correction.
wR2(int) was 0.0942 before and 0.0724 after correction.
The Ratio of minimum to maximum transmission is 0.8905.
The \l/2 correction factor is Not present.
;
_exptl_crystal_colour 'clear colourless'
_exptl_crystal_colour_lustre clear
_exptl_crystal_colour_primary colourless
_exptl_crystal_density_diffrn 1.202
_exptl_crystal_density_method 'not measured'
_exptl_crystal_description prism
_exptl_crystal_F_000 2088
_exptl_crystal_size_max 0.25
_exptl_crystal_size_mid 0.24
_exptl_crystal_size_min 0.16
_refine_diff_density_max 0.258
_refine_diff_density_min -0.302
_refine_diff_density_rms 0.051
_refine_ls_abs_structure_details 'Flack H D (1983), Acta Cryst. A39, 876-881'
_refine_ls_abs_structure_Flack -0.3(6)
_refine_ls_extinction_method none
_refine_ls_goodness_of_fit_ref 1.029
_refine_ls_hydrogen_treatment constr
_refine_ls_matrix_type full
_refine_ls_number_parameters 643
_refine_ls_number_reflns 14082
_refine_ls_number_restraints 0
_refine_ls_restrained_S_all 1.029
_refine_ls_R_factor_all 0.0844
_refine_ls_R_factor_gt 0.0539
_refine_ls_shift/su_max 0.000
_refine_ls_shift/su_mean 0.000
_refine_ls_structure_factor_coef Fsqd
_refine_ls_weighting_details 'calc w=1/[\s^2^(Fo^2^)+(0.0500P)^2^+0.8000P] where P=(Fo^2^+2Fc^2^)/3'
_refine_ls_weighting_scheme calc
_refine_ls_wR_factor_gt 0.1005
_refine_ls_wR_factor_ref 0.1112
_reflns_number_gt 10778
_reflns_number_total 14082
_reflns_threshold_expression >2sigma(I)
_cod_data_source_file c6dt01461e2.cif
_cod_data_source_block 4_15srv133
_cod_depositor_comments
;
The following automatic conversions were performed:

'_diffrn_radiation_probe' value 'X-ray' changed to 'x-ray' according
to
/usr/data/users/saulius/crontab/automatic-downloads/rss-feeds/RSC/lib/dictionaries/cif_core.dic
dictionary named 'cif_core.dic' version 2.4.2 from 2011-04-26.

Automatic conversion script
Id: cif_fix_values 4268 2015-11-12 08:31:59Z antanas 

 Adding full bibliography for 7039689--7039694.cif.
;
_cod_database_code 7039689
_computing.bruker_data_scaling 'SADABS V2012/1 (Bruker AXS Inc.)'

_olex2_refinement_description
;
1. Fixed Uiso
 At 1.2 times of:
  All C(H) groups, All C(H,H) groups
 At 1.5 times of:
  All C(H,H,H) groups, All O(H) groups
2.a Secondary CH2 refined with riding coordinates:
 C1(H1A,H1B), C2(H2A,H2B), C4(H4A,H4B), C5(H5A,H5B), C1A(H1AA,H1AB), C2A(H2AA,
 H2AB), C4A(H4AA,H4AB), C5A(H5AA,H5AB), C1B(H1BA,H1BB), C2B(H2BA,H2BB),
 C4B(H4BA,H4BB), C5B(H5BA,H5BB)
2.b Aromatic/amide H refined with riding coordinates:
 C13(H13), C15(H15), C13A(H13A), C15A(H15A), C13B(H13B), C15B(H15B)
2.c Idealised Me refined as rotating group:
 C8(H8A,H8B,H8C), C9(H9A,H9B,H9C), C10(H10A,H10B,H10C), C17(H17A,H17B,H17C),
 C18(H18A,H18B,H18C), C19(H19A,H19B,H19C), C8A(H8AA,H8AB,H8AC), C9A(H9AA,H9AB,
 H9AC), C10A(H10D,H10E,H10F), C17A(H17D,H17E,H17F), C18A(H18D,H18E,H18F),
 C19A(H19D,H19E,H19F), C8B(H8BA,H8BB,H8BC), C9B(H9BA,H9BB,H9BC), C10B(H10G,H10H,
 H10I), C17B(H17G,H17H,H17I), C18B(H18G,H18H,H18I), C19B(H19G,H19H,H19I)
2.d Idealised tetrahedral OH refined as rotating group:
 O3(H3), O3A(H3A), O3B(H3B)
;

loop_
_space_group_symop_id
_space_group_symop_operation_xyz
1 'x, y, z'
2 '-x+1/2, -y, z+1/2'
3 'x+1/2, -y+1/2, -z'
4 '-x, y+1/2, -z+1/2'

loop_
_atom_site_label
_atom_site_type_symbol
_atom_site_fract_x
_atom_site_fract_y
_atom_site_fract_z
_atom_site_U_iso_or_equiv
_atom_site_adp_type
_atom_site_occupancy
_atom_site_calc_flag
_atom_site_refinement_flags_posn
O1 O 0.58596(12) 0.36145(6) 0.27948(6) 0.0205(3) Uani 1 d .
O2 O 0.56639(12) 0.43513(6) 0.35340(5) 0.0211(3) Uani 1 d .
O3 O 0.61857(12) 0.58625(8) 0.15244(7) 0.0369(4) Uani 1 d .
H3 H 0.6680 0.5683 0.1748 0.055 Uiso 1 calc GR
N1 N 0.56462(13) 0.46390(7) 0.25424(7) 0.0154(3) Uani 1 d .
C1 C 0.59208(16) 0.44972(9) 0.19101(8) 0.0182(4) Uani 1 d .
H1A H 0.5839 0.4032 0.1839 0.022 Uiso 1 calc R
H1B H 0.6741 0.4617 0.1826 0.022 Uiso 1 calc R
C2 C 0.51166(16) 0.48596(8) 0.14801(8) 0.0167(4) Uani 1 d .
H2A H 0.4320 0.4679 0.1510 0.020 Uiso 1 calc R
H2B H 0.5393 0.4797 0.1060 0.020 Uiso 1 calc R
C3 C 0.50679(15) 0.55772(9) 0.16178(8) 0.0168(4) Uani 1 d .
C4 C 0.47768(19) 0.56719(9) 0.22881(8) 0.0247(5) Uani 1 d .
H4A H 0.4800 0.6134 0.2385 0.030 Uiso 1 calc R
H4B H 0.3975 0.5516 0.2367 0.030 Uiso 1 calc R
C5 C 0.56261(18) 0.53183(8) 0.26974(9) 0.0207(4) Uani 1 d .
H5A H 0.6418 0.5501 0.2650 0.025 Uiso 1 calc R
H5B H 0.5386 0.5371 0.3125 0.025 Uiso 1 calc R
C6 C 0.57362(15) 0.42115(8) 0.29993(8) 0.0157(4) Uani 1 d .
C7 C 0.59225(18) 0.30724(8) 0.32270(9) 0.0214(4) Uani 1 d .
C8 C 0.48025(19) 0.30309(11) 0.35931(11) 0.0346(6) Uani 1 d .
H8A H 0.4782 0.3380 0.3889 0.052 Uiso 1 calc GR
H8B H 0.4773 0.2620 0.3805 0.052 Uiso 1 calc GR
H8C H 0.4130 0.3067 0.3321 0.052 Uiso 1 calc GR
C9 C 0.69932(19) 0.31296(10) 0.36223(10) 0.0296(5) Uani 1 d .
H9A H 0.7689 0.3165 0.3367 0.044 Uiso 1 calc GR
H9B H 0.7059 0.2750 0.3880 0.044 Uiso 1 calc GR
H9C H 0.6926 0.3511 0.3877 0.044 Uiso 1 calc GR
C10 C 0.6033(3) 0.25052(10) 0.28051(10) 0.0446(7) Uani 1 d .
H10A H 0.5327 0.2471 0.2556 0.067 Uiso 1 calc GR
H10B H 0.6129 0.2114 0.3043 0.067 Uiso 1 calc GR
H10C H 0.6714 0.2564 0.2542 0.067 Uiso 1 calc GR
C11 C 0.42348(16) 0.59317(8) 0.11788(8) 0.0144(4) Uani 1 d .
C12 C 0.46830(17) 0.62259(9) 0.06496(8) 0.0179(4) Uani 1 d .
C13 C 0.39461(17) 0.66054(9) 0.02963(8) 0.0196(4) Uani 1 d .
H13 H 0.4263 0.6811 -0.0050 0.023 Uiso 1 calc R
C14 C 0.27786(17) 0.66950(9) 0.04271(9) 0.0195(4) Uani 1 d .
C15 C 0.23387(16) 0.63646(9) 0.09130(8) 0.0183(4) Uani 1 d .
H15 H 0.1531 0.6405 0.1003 0.022 Uiso 1 calc R
C16 C 0.30249(16) 0.59724(9) 0.12803(8) 0.0169(4) Uani 1 d .
C17 C 0.59145(17) 0.61588(10) 0.04047(10) 0.0277(5) Uani 1 d .
H17A H 0.6441 0.6439 0.0632 0.042 Uiso 1 calc GR
H17B H 0.5926 0.6279 -0.0024 0.042 Uiso 1 calc GR
H17C H 0.6172 0.5714 0.0448 0.042 Uiso 1 calc GR
C18 C 0.20199(19) 0.71257(10) 0.00418(10) 0.0288(5) Uani 1 d .
H18A H 0.2463 0.7508 -0.0072 0.043 Uiso 1 calc GR
H18B H 0.1326 0.7252 0.0272 0.043 Uiso 1 calc GR
H18C H 0.1780 0.6896 -0.0324 0.043 Uiso 1 calc GR
C19 C 0.23262(17) 0.56065(10) 0.17532(9) 0.0252(4) Uani 1 d .
H19A H 0.2692 0.5190 0.1825 0.038 Uiso 1 calc GR
H19B H 0.1526 0.5543 0.1607 0.038 Uiso 1 calc GR
H19C H 0.2310 0.5851 0.2132 0.038 Uiso 1 calc GR
O1A O 0.58725(12) 0.33958(6) 0.62417(5) 0.0188(3) Uani 1 d .
O2A O 0.63894(11) 0.42457(6) 0.68255(6) 0.0176(3) Uani 1 d .
O3A O 0.61063(10) 0.51477(6) 0.45398(6) 0.0171(3) Uani 1 d .
H3A H 0.5975 0.4952 0.4215 0.026 Uiso 1 calc GR
N1A N 0.58754(13) 0.43704(7) 0.58374(6) 0.0159(3) Uani 1 d .
C1A C 0.62812(17) 0.50386(8) 0.58152(9) 0.0182(4) Uani 1 d .
H1AA H 0.7035 0.5059 0.5597 0.022 Uiso 1 calc R
H1AB H 0.6410 0.5197 0.6232 0.022 Uiso 1 calc R
C2A C 0.53940(16) 0.54646(8) 0.54978(8) 0.0165(4) Uani 1 d .
H2AA H 0.5728 0.5898 0.5448 0.020 Uiso 1 calc R
H2AB H 0.4687 0.5502 0.5753 0.020 Uiso 1 calc R
C3A C 0.50497(15) 0.52026(8) 0.48770(8) 0.0139(4) Uani 1 d .
C4A C 0.46050(16) 0.45118(8) 0.49603(8) 0.0162(4) Uani 1 d .
H4AA H 0.3900 0.4514 0.5219 0.019 Uiso 1 calc R
H4AB H 0.4387 0.4331 0.4562 0.019 Uiso 1 calc R
C5A C 0.55453(17) 0.40967(8) 0.52508(8) 0.0165(4) Uani 1 d .
H5AA H 0.5246 0.3657 0.5308 0.020 Uiso 1 calc R
H5AB H 0.6237 0.4076 0.4983 0.020 Uiso 1 calc R
C6A C 0.60728(15) 0.40233(8) 0.63399(8) 0.0140(4) Uani 1 d .
C7A C 0.59758(17) 0.29183(8) 0.67319(8) 0.0181(4) Uani 1 d .
C8A C 0.49944(18) 0.30093(9) 0.71811(9) 0.0247(5) Uani 1 d .
H8AA H 0.5087 0.3422 0.7386 0.037 Uiso 1 calc GR
H8AB H 0.5016 0.2665 0.7481 0.037 Uiso 1 calc GR
H8AC H 0.4245 0.3000 0.6968 0.037 Uiso 1 calc GR
C9A C 0.5809(2) 0.22935(9) 0.63890(9) 0.0328(5) Uani 1 d .
H9AA H 0.5051 0.2298 0.6183 0.049 Uiso 1 calc GR
H9AB H 0.5835 0.1935 0.6674 0.049 Uiso 1 calc GR
H9AC H 0.6433 0.2245 0.6089 0.049 Uiso 1 calc GR
C10A C 0.71671(18) 0.29384(10) 0.70279(11) 0.0310(5) Uani 1 d .
H10D H 0.7771 0.2972 0.6715 0.046 Uiso 1 calc GR
H10E H 0.7288 0.2547 0.7263 0.046 Uiso 1 calc GR
H10F H 0.7214 0.3310 0.7297 0.046 Uiso 1 calc GR
C11A C 0.41982(15) 0.56632(8) 0.45495(8) 0.0136(4) Uani 1 d .
C12A C 0.46513(15) 0.61252(8) 0.41444(8) 0.0144(4) Uani 1 d .
C13A C 0.38795(16) 0.65001(8) 0.38084(8) 0.0163(4) Uani 1 d .
H13A H 0.4194 0.6795 0.3525 0.020 Uiso 1 calc R
C14A C 0.26847(16) 0.64632(8) 0.38678(8) 0.0162(4) Uani 1 d .
C15A C 0.22599(16) 0.60547(9) 0.43069(8) 0.0176(4) Uani 1 d .
H15A H 0.1442 0.6043 0.4378 0.021 Uiso 1 calc R
C16A C 0.29797(16) 0.56585(9) 0.46503(8) 0.0166(4) Uani 1 d .
C17A C 0.59328(16) 0.62958(9) 0.40656(9) 0.0197(4) Uani 1 d .
H17D H 0.6329 0.6270 0.4458 0.030 Uiso 1 calc GR
H17E H 0.5998 0.6732 0.3906 0.030 Uiso 1 calc GR
H17F H 0.6297 0.5996 0.3782 0.030 Uiso 1 calc GR
C18A C 0.18801(18) 0.68644(10) 0.34843(9) 0.0247(4) Uani 1 d .
H18D H 0.2253 0.7276 0.3397 0.037 Uiso 1 calc GR
H18E H 0.1147 0.6937 0.3703 0.037 Uiso 1 calc GR
H18F H 0.1717 0.6641 0.3104 0.037 Uiso 1 calc GR
C19A C 0.23485(17) 0.52640(10) 0.51251(9) 0.0258(5) Uani 1 d .
H19D H 0.2232 0.4829 0.4973 0.039 Uiso 1 calc GR
H19E H 0.1589 0.5459 0.5213 0.039 Uiso 1 calc GR
H19F H 0.2817 0.5250 0.5496 0.039 Uiso 1 calc GR
O1B O -0.09518(11) 0.65055(6) 0.44762(5) 0.0198(3) Uani 1 d .
O2B O -0.12586(12) 0.56315(6) 0.50666(6) 0.0232(3) Uani 1 d .
O3B O -0.13705(11) 0.47560(6) 0.27320(6) 0.0193(3) Uani 1 d .
H3B H -0.1319 0.5018 0.2446 0.029 Uiso 1 calc GR
N1B N -0.10370(13) 0.55442(7) 0.40445(7) 0.0170(3) Uani 1 d .
C1B C -0.08176(16) 0.58280(8) 0.34539(8) 0.0162(4) Uani 1 d .
H1BA H -0.0540 0.6273 0.3504 0.019 Uiso 1 calc R
H1BB H -0.1549 0.5837 0.3216 0.019 Uiso 1 calc R
C2B C 0.01007(15) 0.54359(8) 0.31221(8) 0.0148(4) Uani 1 d .
H2BA H 0.0846 0.5453 0.3349 0.018 Uiso 1 calc R
H2BB H 0.0236 0.5623 0.2716 0.018 Uiso 1 calc R
C3B C -0.02837(15) 0.47344(8) 0.30536(8) 0.0140(4) Uani 1 d .
C4B C -0.05789(16) 0.44610(8) 0.36786(8) 0.0162(4) Uani 1 d .
H4BA H -0.0915 0.4028 0.3630 0.019 Uiso 1 calc R
H4BB H 0.0147 0.4421 0.3919 0.019 Uiso 1 calc R
C5B C -0.14397(16) 0.48797(8) 0.40191(9) 0.0182(4) Uani 1 d .
H5BA H -0.2209 0.4862 0.3816 0.022 Uiso 1 calc R
H5BB H -0.1537 0.4714 0.4436 0.022 Uiso 1 calc R
C6B C -0.11031(15) 0.58699(9) 0.45740(9) 0.0171(4) Uani 1 d .
C7B C -0.09652(17) 0.69612(9) 0.49845(8) 0.0201(4) Uani 1 d .
C8B C 0.00528(18) 0.68314(10) 0.54037(10) 0.0269(5) Uani 1 d .
H8BA H -0.0079 0.6428 0.5619 0.040 Uiso 1 calc GR
H8BB H 0.0123 0.7181 0.5697 0.040 Uiso 1 calc GR
H8BC H 0.0774 0.6801 0.5166 0.040 Uiso 1 calc GR
C9B C -0.21188(19) 0.69481(11) 0.53165(11) 0.0355(6) Uani 1 d .
H9BA H -0.2755 0.7027 0.5030 0.053 Uiso 1 calc GR
H9BB H -0.2122 0.7280 0.5630 0.053 Uiso 1 calc GR
H9BC H -0.2227 0.6528 0.5505 0.053 Uiso 1 calc GR
C10B C -0.0801(2) 0.75971(9) 0.46640(10) 0.0339(5) Uani 1 d .
H10G H -0.0034 0.7605 0.4467 0.051 Uiso 1 calc GR
H10H H -0.0849 0.7945 0.4959 0.051 Uiso 1 calc GR
H10I H -0.1413 0.7651 0.4358 0.051 Uiso 1 calc GR
C11B C 0.06131(15) 0.43119(8) 0.27175(8) 0.0134(4) Uani 1 d .
C12B C 0.02446(16) 0.38698(8) 0.22701(8) 0.0150(4) Uani 1 d .
C13B C 0.10734(17) 0.35366(9) 0.19340(8) 0.0190(4) Uani 1 d .
H13B H 0.0811 0.3255 0.1625 0.023 Uiso 1 calc R
C14B C 0.22630(17) 0.35974(9) 0.20297(9) 0.0208(4) Uani 1 d .
C15B C 0.26036(16) 0.39836(9) 0.25018(9) 0.0192(4) Uani 1 d .
H15B H 0.3412 0.4011 0.2595 0.023 Uiso 1 calc R
C16B C 0.18211(15) 0.43364(8) 0.28502(8) 0.0153(4) Uani 1 d .
C17B C -0.10104(16) 0.36787(9) 0.21346(9) 0.0210(4) Uani 1 d .
H17G H -0.1448 0.3645 0.2514 0.032 Uiso 1 calc GR
H17H H -0.1019 0.3265 0.1926 0.032 Uiso 1 calc GR
H17I H -0.1373 0.4003 0.1876 0.032 Uiso 1 calc GR
C18B C 0.3138(2) 0.32423(11) 0.16474(10) 0.0337(5) Uani 1 d .
H18G H 0.2921 0.2790 0.1628 0.050 Uiso 1 calc GR
H18H H 0.3916 0.3283 0.1828 0.050 Uiso 1 calc GR
H18I H 0.3146 0.3423 0.1238 0.050 Uiso 1 calc GR
C19B C 0.23842(16) 0.46977(10) 0.33695(9) 0.0241(4) Uani 1 d .
H19G H 0.2545 0.5138 0.3244 0.036 Uiso 1 calc GR
H19H H 0.3117 0.4487 0.3483 0.036 Uiso 1 calc GR
H19I H 0.1854 0.4701 0.3717 0.036 Uiso 1 calc GR

loop_
_atom_site_aniso_label
_atom_site_aniso_U_11
_atom_site_aniso_U_22
_atom_site_aniso_U_33
_atom_site_aniso_U_23
_atom_site_aniso_U_13
_atom_site_aniso_U_12
O1 0.0328(8) 0.0115(6) 0.0172(6) 0.0021(5) 0.0010(6) 0.0024(6)
O2 0.0294(8) 0.0185(7) 0.0153(7) -0.0004(5) -0.0009(6) -0.0001(6)
O3 0.0215(8) 0.0395(9) 0.0498(10) 0.0255(8) -0.0176(7) -0.0156(7)
N1 0.0170(8) 0.0126(7) 0.0165(8) -0.0005(6) -0.0006(6) 0.0015(6)
C1 0.0191(9) 0.0183(9) 0.0173(9) 0.0011(7) 0.0025(8) 0.0067(8)
C2 0.0166(9) 0.0171(9) 0.0162(9) 0.0018(8) 0.0012(7) 0.0027(7)
C3 0.0127(9) 0.0157(9) 0.0219(10) 0.0036(8) -0.0043(7) -0.0025(7)
C4 0.0373(12) 0.0177(9) 0.0191(10) -0.0053(8) -0.0107(9) 0.0094(9)
C5 0.0308(11) 0.0099(8) 0.0214(10) -0.0015(7) -0.0078(9) 0.0016(8)
C6 0.0126(9) 0.0160(9) 0.0184(9) 0.0006(7) -0.0010(7) -0.0009(7)
C7 0.0317(11) 0.0118(9) 0.0206(10) 0.0057(7) 0.0001(9) -0.0016(8)
C8 0.0292(12) 0.0292(12) 0.0456(14) 0.0119(11) 0.0045(11) -0.0107(10)
C9 0.0302(12) 0.0232(11) 0.0355(13) 0.0104(10) -0.0048(10) -0.0016(9)
C10 0.085(2) 0.0157(10) 0.0336(13) -0.0004(9) -0.0071(14) 0.0064(12)
C11 0.0179(9) 0.0096(8) 0.0157(9) -0.0009(7) -0.0048(7) 0.0002(7)
C12 0.0185(9) 0.0129(9) 0.0221(10) -0.0031(8) -0.0021(8) -0.0001(7)
C13 0.0248(10) 0.0172(9) 0.0167(9) 0.0020(7) -0.0005(8) -0.0032(8)
C14 0.0244(10) 0.0149(9) 0.0192(10) -0.0020(8) -0.0091(8) 0.0000(8)
C15 0.0163(9) 0.0185(9) 0.0203(10) -0.0026(8) -0.0024(8) 0.0008(8)
C16 0.0187(9) 0.0155(9) 0.0165(9) -0.0017(7) -0.0033(8) -0.0008(7)
C17 0.0252(11) 0.0273(11) 0.0305(11) 0.0066(9) 0.0071(10) 0.0032(9)
C18 0.0285(12) 0.0288(11) 0.0292(12) 0.0057(10) -0.0090(10) 0.0039(9)
C19 0.0197(10) 0.0307(11) 0.0252(11) 0.0081(9) 0.0023(8) 0.0014(9)
O1A 0.0276(8) 0.0131(6) 0.0157(6) 0.0025(5) 0.0024(6) 0.0004(6)
O2A 0.0202(7) 0.0163(6) 0.0163(7) 0.0004(5) 0.0000(5) 0.0025(5)
O3A 0.0128(6) 0.0198(7) 0.0187(7) -0.0022(5) 0.0019(5) 0.0026(5)
N1A 0.0197(8) 0.0112(7) 0.0168(8) -0.0007(6) -0.0043(6) -0.0016(6)
C1A 0.0213(10) 0.0140(9) 0.0192(10) -0.0016(7) -0.0054(8) -0.0020(8)
C2A 0.0207(9) 0.0111(8) 0.0176(9) -0.0016(8) -0.0017(8) 0.0003(7)
C3A 0.0127(8) 0.0143(9) 0.0146(9) -0.0016(7) 0.0023(7) 0.0005(7)
C4A 0.0171(9) 0.0138(9) 0.0178(9) -0.0006(8) -0.0025(7) -0.0011(7)
C5A 0.0192(9) 0.0123(8) 0.0181(9) -0.0043(7) -0.0017(8) 0.0010(7)
C6A 0.0108(9) 0.0145(9) 0.0166(9) -0.0008(7) 0.0028(7) 0.0012(7)
C7A 0.0238(10) 0.0120(8) 0.0183(9) 0.0034(7) 0.0045(8) 0.0012(8)
C8A 0.0284(11) 0.0195(10) 0.0261(11) 0.0017(9) 0.0096(9) -0.0011(9)
C9A 0.0569(16) 0.0156(10) 0.0257(11) 0.0010(8) 0.0105(11) 0.0004(10)
C10A 0.0255(12) 0.0249(11) 0.0425(13) 0.0152(10) 0.0001(10) 0.0044(9)
C11A 0.0155(9) 0.0113(8) 0.0141(8) -0.0035(7) -0.0024(7) 0.0008(7)
C12A 0.0149(9) 0.0134(8) 0.0150(9) -0.0044(7) -0.0001(7) -0.0009(7)
C13A 0.0212(10) 0.0142(9) 0.0136(9) -0.0009(7) -0.0018(7) -0.0011(8)
C14A 0.0185(10) 0.0128(9) 0.0172(9) -0.0043(7) -0.0055(8) 0.0015(7)
C15A 0.0122(9) 0.0178(9) 0.0227(10) -0.0036(8) -0.0005(8) 0.0008(7)
C16A 0.0176(9) 0.0159(9) 0.0161(9) -0.0029(8) 0.0009(7) 0.0000(7)
C17A 0.0169(9) 0.0158(9) 0.0265(10) 0.0005(8) 0.0005(8) -0.0033(8)
C18A 0.0221(11) 0.0250(10) 0.0269(11) 0.0020(9) -0.0070(9) 0.0027(8)
C19A 0.0168(10) 0.0300(11) 0.0306(12) 0.0077(9) 0.0093(9) 0.0052(9)
O1B 0.0276(7) 0.0152(6) 0.0165(6) -0.0040(5) -0.0016(6) 0.0013(6)
O2B 0.0293(8) 0.0244(7) 0.0158(7) -0.0020(6) 0.0018(6) -0.0049(6)
O3B 0.0145(6) 0.0208(7) 0.0226(7) -0.0029(6) -0.0030(5) 0.0013(6)
N1B 0.0207(8) 0.0137(7) 0.0165(8) -0.0014(6) 0.0051(7) -0.0020(6)
C1B 0.0178(9) 0.0134(8) 0.0175(9) -0.0013(7) 0.0026(8) 0.0014(7)
C2B 0.0157(9) 0.0133(8) 0.0153(9) 0.0005(7) 0.0014(7) 0.0010(7)
C3B 0.0111(8) 0.0145(9) 0.0163(9) -0.0028(7) -0.0008(7) 0.0001(7)
C4B 0.0170(9) 0.0134(9) 0.0181(9) -0.0003(7) 0.0027(8) -0.0037(7)
C5B 0.0200(9) 0.0160(9) 0.0187(10) -0.0014(8) 0.0064(8) -0.0048(8)
C6B 0.0110(9) 0.0203(9) 0.0202(10) -0.0025(8) -0.0008(8) -0.0014(7)
C7B 0.0242(10) 0.0176(9) 0.0185(10) -0.0092(8) -0.0044(8) 0.0003(8)
C8B 0.0275(11) 0.0240(10) 0.0293(11) -0.0034(9) -0.0112(10) -0.0022(9)
C9B 0.0263(12) 0.0368(13) 0.0435(14) -0.0237(11) 0.0036(11) -0.0026(10)
C10B 0.0588(16) 0.0166(10) 0.0263(11) -0.0051(9) -0.0091(11) 0.0035(10)
C11B 0.0162(9) 0.0103(8) 0.0139(9) 0.0022(7) 0.0027(7) 0.0003(7)
C12B 0.0175(9) 0.0123(8) 0.0152(9) 0.0026(7) -0.0009(7) 0.0014(7)
C13B 0.0245(10) 0.0162(9) 0.0163(9) -0.0027(7) 0.0024(8) 0.0003(8)
C14B 0.0232(10) 0.0168(9) 0.0224(10) 0.0009(8) 0.0078(8) 0.0043(8)
C15B 0.0129(9) 0.0169(9) 0.0279(11) 0.0014(8) 0.0026(8) 0.0006(8)
C16B 0.0151(9) 0.0107(8) 0.0203(10) 0.0003(7) 0.0009(7) -0.0017(7)
C17B 0.0201(10) 0.0165(9) 0.0265(10) -0.0066(8) -0.0063(8) -0.0001(8)
C18B 0.0302(12) 0.0363(13) 0.0345(13) -0.0090(10) 0.0131(10) 0.0053(10)
C19B 0.0166(10) 0.0245(10) 0.0311(12) -0.0066(9) -0.0051(9) 0.0027(8)

loop_
_atom_type_symbol
_atom_type_description
_atom_type_scat_dispersion_real
_atom_type_scat_dispersion_imag
_atom_type_scat_source
C C 0.0033 0.0016 'International Tables Vol C Tables 4.2.6.8 and 6.1.1.4'
H H 0.0000 0.0000 'International Tables Vol C Tables 4.2.6.8 and 6.1.1.4'
N N 0.0061 0.0033 'International Tables Vol C Tables 4.2.6.8 and 6.1.1.4'
O O 0.0106 0.0060 'International Tables Vol C Tables 4.2.6.8 and 6.1.1.4'

loop_
_geom_angle_atom_site_label_1
_geom_angle_atom_site_label_2
_geom_angle_atom_site_label_3
_geom_angle
C6 O1 C7 120.11(14)
C3 O3 H3 109.5
C5 N1 C1 115.12(14)
C6 N1 C1 124.24(15)
C6 N1 C5 117.96(14)
N1 C1 H1A 109.4
N1 C1 H1B 109.4
N1 C1 C2 111.38(14)
H1A C1 H1B 108.0
C2 C1 H1A 109.4
C2 C1 H1B 109.4
C1 C2 H2A 109.1
C1 C2 H2B 109.1
C1 C2 C3 112.65(15)
H2A C2 H2B 107.8
C3 C2 H2A 109.1
C3 C2 H2B 109.1
O3 C3 C2 110.38(15)
O3 C3 C4 106.32(16)
O3 C3 C11 105.16(14)
C2 C3 C11 111.53(14)
C4 C3 C2 109.07(15)
C4 C3 C11 114.18(15)
C3 C4 H4A 109.2
C3 C4 H4B 109.2
H4A C4 H4B 107.9
C5 C4 C3 111.92(16)
C5 C4 H4A 109.2
C5 C4 H4B 109.2
N1 C5 C4 110.09(15)
N1 C5 H5A 109.6
N1 C5 H5B 109.6
C4 C5 H5A 109.6
C4 C5 H5B 109.6
H5A C5 H5B 108.2
O1 C6 N1 111.94(15)
O2 C6 O1 123.99(16)
O2 C6 N1 124.01(16)
O1 C7 C8 110.20(16)
O1 C7 C9 110.54(15)
O1 C7 C10 101.91(15)
C9 C7 C8 112.47(17)
C9 C7 C10 110.52(18)
C10 C7 C8 110.71(19)
C7 C8 H8A 109.5
C7 C8 H8B 109.5
C7 C8 H8C 109.5
H8A C8 H8B 109.5
H8A C8 H8C 109.5
H8B C8 H8C 109.5
C7 C9 H9A 109.5
C7 C9 H9B 109.5
C7 C9 H9C 109.5
H9A C9 H9B 109.5
H9A C9 H9C 109.5
H9B C9 H9C 109.5
C7 C10 H10A 109.5
C7 C10 H10B 109.5
C7 C10 H10C 109.5
H10A C10 H10B 109.5
H10A C10 H10C 109.5
H10B C10 H10C 109.5
C12 C11 C3 120.08(16)
C16 C11 C3 122.40(16)
C16 C11 C12 117.52(16)
C11 C12 C17 126.20(17)
C13 C12 C11 119.26(17)
C13 C12 C17 114.51(17)
C12 C13 H13 118.5
C14 C13 C12 123.03(18)
C14 C13 H13 118.5
C13 C14 C18 121.25(18)
C15 C14 C13 116.80(17)
C15 C14 C18 121.93(18)
C14 C15 H15 118.5
C14 C15 C16 122.95(18)
C16 C15 H15 118.5
C11 C16 C19 126.65(17)
C15 C16 C11 119.83(17)
C15 C16 C19 113.49(16)
C12 C17 H17A 109.5
C12 C17 H17B 109.5
C12 C17 H17C 109.5
H17A C17 H17B 109.5
H17A C17 H17C 109.5
H17B C17 H17C 109.5
C14 C18 H18A 109.5
C14 C18 H18B 109.5
C14 C18 H18C 109.5
H18A C18 H18B 109.5
H18A C18 H18C 109.5
H18B C18 H18C 109.5
C16 C19 H19A 109.5
C16 C19 H19B 109.5
C16 C19 H19C 109.5
H19A C19 H19B 109.5
H19A C19 H19C 109.5
H19B C19 H19C 109.5
C6A O1A C7A 121.71(14)
C3A O3A H3A 109.5
C5A N1A C1A 114.96(14)
C6A N1A C1A 119.09(14)
C6A N1A C5A 124.19(14)
N1A C1A H1AA 109.4
N1A C1A H1AB 109.4
N1A C1A C2A 111.09(15)
H1AA C1A H1AB 108.0
C2A C1A H1AA 109.4
C2A C1A H1AB 109.4
C1A C2A H2AA 109.2
C1A C2A H2AB 109.2
C1A C2A C3A 112.06(15)
H2AA C2A H2AB 107.9
C3A C2A H2AA 109.2
C3A C2A H2AB 109.2
O3A C3A C2A 106.20(14)
O3A C3A C4A 105.49(14)
O3A C3A C11A 109.87(14)
C2A C3A C4A 108.29(14)
C2A C3A C11A 111.01(14)
C4A C3A C11A 115.46(14)
C3A C4A H4AA 109.5
C3A C4A H4AB 109.6
H4AA C4A H4AB 108.1
C5A C4A C3A 110.50(15)
C5A C4A H4AA 109.5
C5A C4A H4AB 109.5
N1A C5A C4A 109.38(14)
N1A C5A H5AA 109.8
N1A C5A H5AB 109.8
C4A C5A H5AA 109.8
C4A C5A H5AB 109.8
H5AA C5A H5AB 108.2
O2A C6A O1A 124.09(16)
O2A C6A N1A 124.60(16)
N1A C6A O1A 111.31(15)
O1A C7A C8A 109.67(15)
O1A C7A C9A 101.84(14)
O1A C7A C10A 111.71(15)
C8A C7A C9A 109.97(16)
C8A C7A C10A 112.53(17)
C10A C7A C9A 110.61(17)
C7A C8A H8AA 109.5
C7A C8A H8AB 109.5
C7A C8A H8AC 109.5
H8AA C8A H8AB 109.5
H8AA C8A H8AC 109.5
H8AB C8A H8AC 109.5
C7A C9A H9AA 109.5
C7A C9A H9AB 109.5
C7A C9A H9AC 109.5
H9AA C9A H9AB 109.5
H9AA C9A H9AC 109.5
H9AB C9A H9AC 109.5
C7A C10A H10D 109.5
C7A C10A H10E 109.5
C7A C10A H10F 109.5
H10D C10A H10E 109.5
H10D C10A H10F 109.5
H10E C10A H10F 109.5
C12A C11A C3A 119.26(15)
C16A C11A C3A 122.91(16)
C16A C11A C12A 117.80(16)
C11A C12A C17A 125.90(16)
C13A C12A C11A 119.20(16)
C13A C12A C17A 114.74(16)
C12A C13A H13A 118.4
C14A C13A C12A 123.19(17)
C14A C13A H13A 118.4
C13A C14A C15A 116.85(17)
C13A C14A C18A 121.53(17)
C15A C14A C18A 121.60(17)
C14A C15A H15A 118.6
C14A C15A C16A 122.82(17)
C16A C15A H15A 118.6
C11A C16A C19A 125.67(17)
C15A C16A C11A 119.61(17)
C15A C16A C19A 114.70(16)
C12A C17A H17D 109.5
C12A C17A H17E 109.5
C12A C17A H17F 109.5
H17D C17A H17E 109.5
H17D C17A H17F 109.5
H17E C17A H17F 109.5
C14A C18A H18D 109.5
C14A C18A H18E 109.5
C14A C18A H18F 109.5
H18D C18A H18E 109.5
H18D C18A H18F 109.5
H18E C18A H18F 109.5
C16A C19A H19D 109.5
C16A C19A H19E 109.5
C16A C19A H19F 109.5
H19D C19A H19E 109.5
H19D C19A H19F 109.5
H19E C19A H19F 109.5
C6B O1B C7B 120.70(14)
C3B O3B H3B 109.5
C1B N1B C5B 114.00(14)
C6B N1B C1B 125.33(14)
C6B N1B C5B 119.48(15)
N1B C1B H1BA 109.8
N1B C1B H1BB 109.8
N1B C1B C2B 109.36(14)
H1BA C1B H1BB 108.3
C2B C1B H1BA 109.8
C2B C1B H1BB 109.8
C1B C2B H2BA 109.4
C1B C2B H2BB 109.4
C1B C2B C3B 111.31(15)
H2BA C2B H2BB 108.0
C3B C2B H2BA 109.4
C3B C2B H2BB 109.4
O3B C3B C2B 105.49(14)
O3B C3B C4B 105.48(14)
O3B C3B C11B 110.90(14)
C2B C3B C11B 113.72(14)
C4B C3B C2B 109.28(14)
C4B C3B C11B 111.49(14)
C3B C4B H4BA 109.2
C3B C4B H4BB 109.2
H4BA C4B H4BB 107.9
C5B C4B C3B 112.00(15)
C5B C4B H4BA 109.2
C5B C4B H4BB 109.2
N1B C5B C4B 111.21(15)
N1B C5B H5BA 109.4
N1B C5B H5BB 109.4
C4B C5B H5BA 109.4
C4B C5B H5BB 109.4
H5BA C5B H5BB 108.0
O2B C6B O1B 124.43(16)
O2B C6B N1B 125.24(17)
N1B C6B O1B 110.33(15)
O1B C7B C8B 110.03(15)
O1B C7B C9B 111.56(15)
O1B C7B C10B 102.10(15)
C8B C7B C10B 110.31(17)
C9B C7B C8B 111.91(17)
C9B C7B C10B 110.53(18)
C7B C8B H8BA 109.5
C7B C8B H8BB 109.5
C7B C8B H8BC 109.5
H8BA C8B H8BB 109.5
H8BA C8B H8BC 109.5
H8BB C8B H8BC 109.5
C7B C9B H9BA 109.5
C7B C9B H9BB 109.5
C7B C9B H9BC 109.5
H9BA C9B H9BB 109.5
H9BA C9B H9BC 109.5
H9BB C9B H9BC 109.5
C7B C10B H10G 109.5
C7B C10B H10H 109.5
C7B C10B H10I 109.5
H10G C10B H10H 109.5
H10G C10B H10I 109.5
H10H C10B H10I 109.5
C12B C11B C3B 120.68(16)
C16B C11B C3B 121.97(15)
C16B C11B C12B 117.33(16)
C11B C12B C17B 126.13(16)
C13B C12B C11B 119.69(17)
C13B C12B C17B 114.06(16)
C12B C13B H13B 118.5
C14B C13B C12B 122.93(18)
C14B C13B H13B 118.5
C13B C14B C18B 121.58(18)
C15B C14B C13B 116.66(17)
C15B C14B C18B 121.73(18)
C14B C15B H15B 118.4
C14B C15B C16B 123.20(18)
C16B C15B H15B 118.4
C11B C16B C19B 126.17(17)
C15B C16B C11B 119.69(17)
C15B C16B C19B 114.09(16)
C12B C17B H17G 109.5
C12B C17B H17H 109.5
C12B C17B H17I 109.5
H17G C17B H17H 109.5
H17G C17B H17I 109.5
H17H C17B H17I 109.5
C14B C18B H18G 109.5
C14B C18B H18H 109.5
C14B C18B H18I 109.5
H18G C18B H18H 109.5
H18G C18B H18I 109.5
H18H C18B H18I 109.5
C16B C19B H19G 109.5
C16B C19B H19H 109.5
C16B C19B H19I 109.5
H19G C19B H19H 109.5
H19G C19B H19I 109.5
H19H C19B H19I 109.5

loop_
_geom_bond_atom_site_label_1
_geom_bond_atom_site_label_2
_geom_bond_distance
O1 C6 1.336(2)
O1 C7 1.485(2)
O2 C6 1.220(2)
O3 H3 0.8400
O3 C3 1.428(2)
N1 C1 1.463(2)
N1 C5 1.462(2)
N1 C6 1.353(2)
C1 H1A 0.9900
C1 H1B 0.9900
C1 C2 1.525(2)
C2 H2A 0.9900
C2 H2B 0.9900
C2 C3 1.533(3)
C3 C4 1.531(3)
C3 C11 1.550(2)
C4 H4A 0.9900
C4 H4B 0.9900
C4 C5 1.520(3)
C5 H5A 0.9900
C5 H5B 0.9900
C7 C8 1.519(3)
C7 C9 1.510(3)
C7 C10 1.514(3)
C8 H8A 0.9800
C8 H8B 0.9800
C8 H8C 0.9800
C9 H9A 0.9800
C9 H9B 0.9800
C9 H9C 0.9800
C10 H10A 0.9800
C10 H10B 0.9800
C10 H10C 0.9800
C11 C12 1.418(3)
C11 C16 1.406(3)
C12 C13 1.397(3)
C12 C17 1.517(3)
C13 H13 0.9500
C13 C14 1.381(3)
C14 C15 1.373(3)
C14 C18 1.514(3)
C15 H15 0.9500
C15 C16 1.396(3)
C16 C19 1.523(3)
C17 H17A 0.9800
C17 H17B 0.9800
C17 H17C 0.9800
C18 H18A 0.9800
C18 H18B 0.9800
C18 H18C 0.9800
C19 H19A 0.9800
C19 H19B 0.9800
C19 H19C 0.9800
O1A C6A 1.350(2)
O1A C7A 1.478(2)
O2A C6A 1.225(2)
O3A H3A 0.8400
O3A C3A 1.426(2)
N1A C1A 1.474(2)
N1A C5A 1.467(2)
N1A C6A 1.346(2)
C1A H1AA 0.9900
C1A H1AB 0.9900
C1A C2A 1.523(2)
C2A H2AA 0.9900
C2A H2AB 0.9900
C2A C3A 1.529(2)
C3A C4A 1.543(2)
C3A C11A 1.550(2)
C4A H4AA 0.9900
C4A H4AB 0.9900
C4A C5A 1.525(2)
C5A H5AA 0.9900
C5A H5AB 0.9900
C7A C8A 1.512(3)
C7A C9A 1.523(3)
C7A C10A 1.514(3)
C8A H8AA 0.9800
C8A H8AB 0.9800
C8A H8AC 0.9800
C9A H9AA 0.9800
C9A H9AB 0.9800
C9A H9AC 0.9800
C10A H10D 0.9800
C10A H10E 0.9800
C10A H10F 0.9800
C11A C12A 1.416(2)
C11A C16A 1.413(2)
C12A C13A 1.396(2)
C12A C17A 1.521(2)
C13A H13A 0.9500
C13A C14A 1.377(3)
C14A C15A 1.382(3)
C14A C18A 1.507(3)
C15A H15A 0.9500
C15A C16A 1.394(3)
C16A C19A 1.518(3)
C17A H17D 0.9800
C17A H17E 0.9800
C17A H17F 0.9800
C18A H18D 0.9800
C18A H18E 0.9800
C18A H18F 0.9800
C19A H19D 0.9800
C19A H19E 0.9800
C19A H19F 0.9800
O1B C6B 1.358(2)
O1B C7B 1.474(2)
O2B C6B 1.211(2)
O3B H3B 0.8400
O3B C3B 1.434(2)
N1B C1B 1.456(2)
N1B C5B 1.466(2)
N1B C6B 1.356(2)
C1B H1BA 0.9900
C1B H1BB 0.9900
C1B C2B 1.522(2)
C2B H2BA 0.9900
C2B H2BB 0.9900
C2B C3B 1.539(2)
C3B C4B 1.533(2)
C3B C11B 1.545(2)
C4B H4BA 0.9900
C4B H4BB 0.9900
C4B C5B 1.518(2)
C5B H5BA 0.9900
C5B H5BB 0.9900
C7B C8B 1.514(3)
C7B C9B 1.512(3)
C7B C10B 1.519(3)
C8B H8BA 0.9800
C8B H8BB 0.9800
C8B H8BC 0.9800
C9B H9BA 0.9800
C9B H9BB 0.9800
C9B H9BC 0.9800
C10B H10G 0.9800
C10B H10H 0.9800
C10B H10I 0.9800
C11B C12B 1.418(2)
C11B C16B 1.415(2)
C12B C13B 1.392(3)
C12B C17B 1.522(2)
C13B H13B 0.9500
C13B C14B 1.385(3)
C14B C15B 1.376(3)
C14B C18B 1.507(3)
C15B H15B 0.9500
C15B C16B 1.393(3)
C16B C19B 1.518(3)
C17B H17G 0.9800
C17B H17H 0.9800
C17B H17I 0.9800
C18B H18G 0.9800
C18B H18H 0.9800
C18B H18I 0.9800
C19B H19G 0.9800
C19B H19H 0.9800
C19B H19I 0.9800

loop_
_geom_hbond_atom_site_label_D
_geom_hbond_atom_site_label_H
_geom_hbond_atom_site_label_A
_geom_hbond_distance_DH
_geom_hbond_distance_HA
_geom_hbond_distance_DA
_geom_hbond_angle_DHA
_geom_hbond_site_symmetry_A
O3 H3 O2A 0.84 2.22 2.8650(19) 133.4 2_664
O3A H3A O2 0.84 1.99 2.8238(18) 170.0 .
O3B H3B O2A 0.84 2.06 2.8941(18) 170.3 2_564

loop_
_geom_torsion_atom_site_label_1
_geom_torsion_atom_site_label_2
_geom_torsion_atom_site_label_3
_geom_torsion_atom_site_label_4
_geom_torsion
C1 N1 C6 O1 -13.4(2)
C1 N1 C6 O2 169.44(18)
C1 C2 C3 O3 64.1(2)
C1 C2 C3 C4 -52.4(2)
C1 C2 C3 C11 -179.38(15)
C2 C1 N1 C5 -53.5(2)
C2 C1 N1 C6 145.51(17)
C2 C3 C4 C5 54.9(2)
C2 C3 C11 C12 -94.58(19)
C2 C3 C11 C16 84.9(2)
C3 C2 C1 N1 51.4(2)
C3 C4 C5 N1 -56.2(2)
C4 C3 C11 C12 141.22(17)
C4 C3 C11 C16 -39.3(2)
C4 C5 N1 C1 55.8(2)
C4 C5 N1 C6 -141.97(17)
C5 N1 C6 O1 -173.90(15)
C5 N1 C6 O2 9.0(3)
C5 C4 C3 O3 -64.1(2)
C5 C4 C3 C11 -179.55(15)
C7 O1 C6 O2 -0.3(3)
C7 O1 C6 N1 -177.42(15)
C8 C7 O1 C6 61.3(2)
C9 C7 O1 C6 -63.6(2)
C10 C7 O1 C6 178.89(18)
C12 C11 C3 O3 25.1(2)
C16 C11 C3 O3 -155.45(17)
C1A N1A C6A O1A -167.12(15)
C1A N1A C6A O2A 13.1(3)
C1A C2A C3A O3A -57.54(19)
C1A C2A C3A C4A 55.34(19)
C1A C2A C3A C11A -176.93(15)
C2A C3A C4A C5A -58.43(18)
C2A C3A C11A C12A 93.72(19)
C2A C3A C11A C16A -84.2(2)
C3A C2A C1A N1A -52.5(2)
C3A C4A C5A N1A 58.51(19)
C4A C3A C11A C12A -142.56(16)
C4A C3A C11A C16A 39.5(2)
C4A C5A N1A C1A -56.6(2)
C4A C5A N1A C6A 138.74(17)
C5A N1A C6A O1A -3.0(2)
C5A N1A C6A O2A 177.24(17)
C5A C4A C3A O3A 54.92(18)
C5A C4A C3A C11A 176.43(14)
C7A O1A C6A O2A 2.6(3)
C7A O1A C6A N1A -177.16(15)
C8A C7A O1A C6A 69.7(2)
C9A C7A O1A C6A -173.89(16)
C10A C7A O1A C6A -55.8(2)
C12A C11A C3A O3A -23.4(2)
C16A C11A C3A O3A 158.63(16)
C1B N1B C6B O1B 0.9(2)
C1B N1B C6B O2B -178.17(18)
C1B C2B C3B O3B 58.06(18)
C1B C2B C3B C4B -54.91(19)
C1B C2B C3B C11B 179.80(14)
C2B C1B N1B C5B -58.8(2)
C2B C1B N1B C6B 133.86(17)
C2B C3B C4B C5B 52.20(19)
C2B C3B C11B C12B -136.37(17)
C2B C3B C11B C16B 45.2(2)
C3B C2B C1B N1B 57.64(19)
C3B C4B C5B N1B -52.7(2)
C4B C3B C11B C12B 99.53(18)
C4B C3B C11B C16B -78.9(2)
C4B C5B N1B C1B 56.6(2)
C4B C5B N1B C6B -135.17(17)
C5B N1B C6B O1B -165.86(15)
C5B N1B C6B O2B 15.1(3)
C5B C4B C3B O3B -60.78(18)
C5B C4B C3B C11B 178.77(15)
C7B O1B C6B O2B 0.2(3)
C7B O1B C6B N1B -178.91(14)
C8B C7B O1B C6B 64.4(2)
C9B C7B O1B C6B -60.5(2)
C10B C7B O1B C6B -178.52(16)
C12B C11B C3B O3B -17.7(2)
C16B C11B C3B O3B 163.85(16)
